data_4076772
loop_
_publ_author_name
'Lu, Wei'
'Xiang, Hai-Feng'
'Zhu, Nianyong'
'Che, Chi-Ming'

_publ_section_title
;
 The3(\p\p*) Emission of Cy3PAu(C&#x22EE;C)nAuPCy3(n= 3, 4). Effect of
 Chain Length upon Acetylenic3(\p\p*) Emission
;
_journal_issue 11
_journal_name_full Organometallics
_journal_page_first 2343
_journal_paper_doi 10.1021/om011087f
_journal_volume 21
_journal_year 2002
_chemical_formula_moiety 'C43 H68 Au2 Cl2 P2'
_chemical_formula_sum 'C43 H68 Au2 Cl2 P2'
_chemical_formula_weight 1111.75
_chemical_name_systematic
;
 ?
;
_space_group_IT_number 14
_symmetry_cell_setting monoclinic
_symmetry_space_group_name_Hall '-P 2ybc'
_symmetry_space_group_name_H-M 'P 1 21/c 1'
_atom_sites_solution_hydrogens geom
_atom_sites_solution_primary direct
_atom_sites_solution_secondary difmap
_audit_creation_method SHELXL-97
_cell_angle_alpha 90.00
_cell_angle_beta 114.84(3)
_cell_angle_gamma 90.00
_cell_formula_units_Z 2
_cell_length_a 12.420(3)
_cell_length_b 17.719(4)
_cell_length_c 11.283(2)
_cell_measurement_reflns_used 0
_cell_measurement_temperature 301(2)
_cell_measurement_theta_max 0
_cell_measurement_theta_min 0
_cell_volume 2253.3(10)
_computing_cell_refinement Scalepack
_computing_data_collection MarControl
_computing_data_reduction Denzo
_computing_molecular_graphics 'Ortep-3 for Windows (Farrugia, 1997)'
_computing_publication_material 'WinGX publication routines (Farrugia, 1999)'
_computing_structure_refinement 'SHELXL-97 (Sheldrick, 1997)'
_computing_structure_solution SHELXS-97
_diffrn_ambient_temperature 301(2)
_diffrn_measured_fraction_theta_full 0.928
_diffrn_measured_fraction_theta_max 0.928
_diffrn_measurement_device_type 'Mar300 Imaging Plate'
_diffrn_measurement_method Ossilation
_diffrn_radiation_monochromator graphite
_diffrn_radiation_source 'fine-focus sealed tube'
_diffrn_radiation_type MoK\a
_diffrn_radiation_wavelength 0.71073
_diffrn_reflns_av_R_equivalents 0.0562
_diffrn_reflns_av_sigmaI/netI 0.0711
_diffrn_reflns_limit_h_max 15
_diffrn_reflns_limit_h_min -14
_diffrn_reflns_limit_k_max 17
_diffrn_reflns_limit_k_min -21
_diffrn_reflns_limit_l_max 12
_diffrn_reflns_limit_l_min -12
_diffrn_reflns_number 12189
_diffrn_reflns_theta_full 25.54
_diffrn_reflns_theta_max 25.54
_diffrn_reflns_theta_min 2.14
_exptl_absorpt_coefficient_mu 6.720
_exptl_absorpt_correction_type none
_exptl_crystal_colour 'pale yellow'
_exptl_crystal_density_diffrn 1.639
_exptl_crystal_density_method 'not measured'
_exptl_crystal_description prism
_exptl_crystal_F_000 1096
_exptl_crystal_size_max 0.6
_exptl_crystal_size_mid 0.4
_exptl_crystal_size_min 0.1
_refine_diff_density_max 2.035
_refine_diff_density_min -3.079
_refine_diff_density_rms 0.190
_refine_ls_extinction_method none
_refine_ls_goodness_of_fit_ref 0.946
_refine_ls_hydrogen_treatment mixed
_refine_ls_matrix_type full
_refine_ls_number_parameters 226
_refine_ls_number_reflns 3903
_refine_ls_number_restraints 0
_refine_ls_restrained_S_all 0.946
_refine_ls_R_factor_all 0.0628
_refine_ls_R_factor_gt 0.0493
_refine_ls_shift/su_max 0.001
_refine_ls_shift/su_mean 0.000
_refine_ls_structure_factor_coef Fsqd
_refine_ls_weighting_details 'calc w=1/[\s^2^(Fo^2^)+(0.0838P)^2^+0.0000P] where P=(Fo^2^+2Fc^2^)/3'
_refine_ls_weighting_scheme calc
_refine_ls_wR_factor_gt 0.1239
_refine_ls_wR_factor_ref 0.1311
_reflns_number_gt 2849
_reflns_number_total 3903
_reflns_threshold_expression >2sigma(I)
_cod_data_source_file om011087f.cif
_cod_data_source_block mar184a
_cod_depositor_comments
;
The following automatic conversions were performed:

'_exptl_absorpt_correction_type' value 'None' changed to 'none'
according to /home/saulius/struct/CIF-dictionaries/cif_core.dic
dictionary named 'cif_core.dic' version 2.4.1 from 2010-06-29.

Automatic conversion script
Id: cif_fix_values 1715 2011-07-08 13:25:40Z adriana 
;
_cod_original_cell_volume 2253.3(8)
_cod_original_sg_symbol_H-M 'P 21/c'
_cod_database_code 4076772

loop_
_symmetry_equiv_pos_as_xyz
'x, y, z'
'-x, y+1/2, -z+1/2'
'-x, -y, -z'
'x, -y-1/2, z-1/2'

loop_
_atom_site_label
_atom_site_type_symbol
_atom_site_fract_x
_atom_site_fract_y
_atom_site_fract_z
_atom_site_U_iso_or_equiv
_atom_site_adp_type
_atom_site_occupancy
_atom_site_symmetry_multiplicity
_atom_site_calc_flag
_atom_site_refinement_flags
Au1 Au 0.37066(3) 0.107134(17) 0.03577(3) 0.05454(16) Uani 1 1 d .
P1 P 0.33327(18) 0.13442(11) -0.17658(17) 0.0460(4) Uani 1 1 d .
C1 C 0.4131(8) 0.0741(5) 0.2206(8) 0.063(2) Uani 1 1 d .
C2 C 0.4428(7) 0.0479(5) 0.3247(7) 0.058(2) Uani 1 1 d .
C3 C 0.4834(8) 0.0143(5) 0.4479(7) 0.063(2) Uani 1 1 d .
C4 C 0.2981(8) 0.0477(4) -0.2741(7) 0.0575(19) Uani 1 1 d .
H4 H 0.3744 0.0301 -0.2701 0.069 Uiso 1 1 calc R
C5 C 0.2543(8) -0.0164(5) -0.2159(8) 0.072(3) Uani 1 1 d .
H5A H 0.3110 -0.0243 -0.1261 0.087 Uiso 1 1 calc R
H5B H 0.1795 -0.0018 -0.2148 0.087 Uiso 1 1 calc R
C6 C 0.2375(10) -0.0892(5) -0.2894(10) 0.079(3) Uani 1 1 d .
H6A H 0.3141 -0.1076 -0.2805 0.095 Uiso 1 1 calc R
H6B H 0.2042 -0.1265 -0.2514 0.095 Uiso 1 1 calc R
C7 C 0.1573(10) -0.0805(7) -0.4314(11) 0.101(4) Uani 1 1 d .
H7A H 0.1550 -0.1276 -0.4763 0.121 Uiso 1 1 calc R
H7B H 0.0775 -0.0696 -0.4412 0.121 Uiso 1 1 calc R
C8 C 0.1980(11) -0.0192(6) -0.4918(9) 0.095(3) Uani 1 1 d .
H8A H 0.1396 -0.0123 -0.5810 0.114 Uiso 1 1 calc R
H8B H 0.2716 -0.0348 -0.4952 0.114 Uiso 1 1 calc R
C9 C 0.2184(8) 0.0567(5) -0.4207(7) 0.067(2) Uani 1 1 d .
H9A H 0.1426 0.0778 -0.4320 0.080 Uiso 1 1 calc R
H9B H 0.2552 0.0916 -0.4588 0.080 Uiso 1 1 calc R
C10 C 0.2136(7) 0.2041(4) -0.2558(7) 0.0524(18) Uani 1 1 d .
H10 H 0.1975 0.2065 -0.3486 0.063 Uiso 1 1 calc R
C11 C 0.2501(8) 0.2823(5) -0.1982(8) 0.067(2) Uani 1 1 d .
H11A H 0.3187 0.2987 -0.2115 0.080 Uiso 1 1 calc R
H11B H 0.2726 0.2803 -0.1049 0.080 Uiso 1 1 calc R
C12 C 0.1501(9) 0.3390(5) -0.2604(10) 0.085(3) Uani 1 1 d .
H12A H 0.1750 0.3874 -0.2176 0.102 Uiso 1 1 calc R
H12B H 0.1345 0.3453 -0.3516 0.102 Uiso 1 1 calc R
C13 C 0.0387(9) 0.3153(6) -0.2515(11) 0.093(3) Uani 1 1 d .
H13A H -0.0239 0.3510 -0.2984 0.111 Uiso 1 1 calc R
H13B H 0.0509 0.3152 -0.1607 0.111 Uiso 1 1 calc R
C14 C 0.0016(8) 0.2372(6) -0.3087(12) 0.096(3) Uani 1 1 d .
H14A H -0.0678 0.2216 -0.2964 0.115 Uiso 1 1 calc R
H14B H -0.0199 0.2389 -0.4018 0.115 Uiso 1 1 calc R
C15 C 0.0993(7) 0.1797(5) -0.2462(10) 0.078(3) Uani 1 1 d .
H15A H 0.0738 0.1314 -0.2891 0.093 Uiso 1 1 calc R
H15B H 0.1147 0.1736 -0.1550 0.093 Uiso 1 1 calc R
C16 C 0.4656(7) 0.1756(4) -0.1857(7) 0.0535(18) Uani 1 1 d .
H16 H 0.4731 0.2269 -0.1505 0.064 Uiso 1 1 calc R
C17 C 0.5774(8) 0.1337(6) -0.0965(9) 0.070(2) Uani 1 1 d .
H17A H 0.5733 0.0820 -0.1264 0.083 Uiso 1 1 calc R
H17B H 0.5820 0.1326 -0.0086 0.083 Uiso 1 1 calc R
C18 C 0.6885(8) 0.1712(7) -0.0947(10) 0.090(3) Uani 1 1 d .
H18A H 0.6976 0.2209 -0.0554 0.108 Uiso 1 1 calc R
H18B H 0.7576 0.1414 -0.0419 0.108 Uiso 1 1 calc R
C19 C 0.6814(9) 0.1786(8) -0.2293(12) 0.106(4) Uani 1 1 d .
H19A H 0.6829 0.1287 -0.2640 0.127 Uiso 1 1 calc R
H19B H 0.7503 0.2060 -0.2258 0.127 Uiso 1 1 calc R
C20 C 0.5711(9) 0.2190(7) -0.3192(11) 0.098(4) Uani 1 1 d .
H20A H 0.5751 0.2711 -0.2914 0.117 Uiso 1 1 calc R
H20B H 0.5674 0.2188 -0.4068 0.117 Uiso 1 1 calc R
C21 C 0.4607(7) 0.1837(5) -0.3221(7) 0.064(2) Uani 1 1 d .
H21A H 0.4500 0.1343 -0.3625 0.077 Uiso 1 1 calc R
H21B H 0.3929 0.2146 -0.3748 0.077 Uiso 1 1 calc R
C22 C 0.9218(18) 0.0032(14) 0.993(3) 0.106(8) Uani 0.50 1 d P
Cl1 Cl 0.9579(5) 0.0491(3) 0.8899(5) 0.186(2) Uani 1 1 d .

loop_
_atom_site_aniso_label
_atom_site_aniso_U_11
_atom_site_aniso_U_22
_atom_site_aniso_U_33
_atom_site_aniso_U_23
_atom_site_aniso_U_13
_atom_site_aniso_U_12
Au1 0.0729(3) 0.0511(2) 0.0397(2) 0.01011(11) 0.02377(16) 0.00518(15)
P1 0.0556(12) 0.0414(10) 0.0367(9) 0.0085(8) 0.0151(8) 0.0024(9)
C1 0.081(6) 0.057(5) 0.055(5) 0.001(4) 0.033(4) 0.011(5)
C2 0.080(5) 0.064(5) 0.035(4) 0.017(3) 0.030(4) 0.017(4)
C3 0.089(6) 0.061(5) 0.047(4) 0.011(4) 0.036(4) 0.018(5)
C4 0.073(5) 0.044(4) 0.058(4) 0.000(3) 0.029(4) -0.003(4)
C5 0.088(7) 0.052(5) 0.062(5) 0.010(4) 0.017(4) -0.007(5)
C6 0.088(7) 0.042(5) 0.096(7) 0.003(5) 0.027(6) -0.007(5)
C7 0.096(8) 0.067(7) 0.112(9) -0.025(6) 0.016(7) -0.023(6)
C8 0.130(9) 0.083(8) 0.064(6) -0.026(5) 0.032(6) -0.004(7)
C9 0.073(6) 0.064(6) 0.051(4) 0.000(4) 0.013(4) -0.011(5)
C10 0.057(5) 0.049(4) 0.047(4) 0.000(3) 0.018(3) 0.004(4)
C11 0.077(6) 0.046(5) 0.071(5) -0.001(4) 0.023(4) 0.004(4)
C12 0.105(8) 0.049(5) 0.093(7) 0.000(5) 0.034(6) 0.020(5)
C13 0.084(7) 0.083(8) 0.106(8) -0.014(6) 0.035(6) 0.019(6)
C14 0.057(6) 0.087(8) 0.134(10) -0.005(7) 0.030(6) 0.008(6)
C15 0.066(6) 0.070(6) 0.099(7) 0.005(5) 0.037(5) -0.006(5)
C16 0.061(5) 0.048(4) 0.048(4) 0.009(3) 0.019(3) 0.001(4)
C17 0.060(5) 0.078(6) 0.060(5) 0.013(4) 0.015(4) 0.008(5)
C18 0.065(6) 0.110(9) 0.087(7) 0.006(6) 0.024(5) -0.003(6)
C19 0.078(7) 0.115(10) 0.139(10) 0.025(8) 0.061(7) -0.005(7)
C20 0.083(7) 0.107(9) 0.119(9) 0.049(7) 0.057(6) 0.008(6)
C21 0.069(5) 0.071(6) 0.049(4) 0.016(4) 0.020(4) -0.002(5)
C22 0.081(15) 0.102(18) 0.16(2) -0.014(16) 0.069(16) -0.008(13)
Cl1 0.234(5) 0.166(5) 0.149(4) 0.023(3) 0.072(4) -0.030(4)

loop_
_atom_type_symbol
_atom_type_description
_atom_type_scat_dispersion_real
_atom_type_scat_dispersion_imag
_atom_type_scat_source
Au Au -2.0133 8.8022 'International Tables Vol C Tables 4.2.6.8 and 6.1.1.4'
P P 0.1023 0.0942 'International Tables Vol C Tables 4.2.6.8 and 6.1.1.4'
C C 0.0033 0.0016 'International Tables Vol C Tables 4.2.6.8 and 6.1.1.4'
Cl Cl 0.1484 0.1585 'International Tables Vol C Tables 4.2.6.8 and 6.1.1.4'
H H 0.0000 0.0000 'International Tables Vol C Tables 4.2.6.8 and 6.1.1.4'

loop_
_geom_angle_atom_site_label_1
_geom_angle_atom_site_label_2
_geom_angle_atom_site_label_3
_geom_angle
_geom_angle_site_symmetry_1
_geom_angle_site_symmetry_3
C1 Au1 P1 174.1(2) . .
C4 P1 C16 107.0(4) . .
C4 P1 C10 109.2(4) . .
C16 P1 C10 105.3(3) . .
C4 P1 Au1 110.1(3) . .
C16 P1 Au1 110.4(2) . .
C10 P1 Au1 114.5(2) . .
C2 C1 Au1 172.6(8) . .
C1 C2 C3 176.7(9) . .
C3 C3 C2 179.4(14) 3_656 .
C5 C4 C9 110.9(7) . .
C5 C4 P1 113.8(6) . .
C9 C4 P1 116.2(6) . .
C6 C5 C4 113.3(8) . .
C7 C6 C5 112.3(8) . .
C8 C7 C6 111.5(9) . .
C7 C8 C9 114.6(9) . .
C8 C9 C4 111.2(8) . .
C11 C10 C15 110.2(7) . .
C11 C10 P1 111.6(5) . .
C15 C10 P1 111.0(6) . .
C10 C11 C12 111.5(7) . .
C13 C12 C11 112.6(9) . .
C12 C13 C14 110.7(9) . .
C15 C14 C13 112.0(8) . .
C14 C15 C10 111.3(8) . .
C21 C16 C17 110.7(7) . .
C21 C16 P1 115.9(5) . .
C17 C16 P1 110.9(5) . .
C16 C17 C18 111.4(8) . .
C19 C18 C17 111.1(9) . .
C18 C19 C20 112.2(9) . .
C21 C20 C19 112.6(8) . .
C20 C21 C16 111.8(7) . .
Cl1 C22 Cl1 113.2(11) . 3_757
Cl1 C22 C22 60.5(13) . 3_757
Cl1 C22 C22 52.7(13) 3_757 3_757
C22 Cl1 C22 66.8(11) . 3_757

loop_
_geom_bond_atom_site_label_1
_geom_bond_atom_site_label_2
_geom_bond_distance
_geom_bond_site_symmetry_2
Au1 C1 2.011(8) .
Au1 P1 2.2924(18) .
P1 C4 1.833(8) .
P1 C16 1.841(8) .
P1 C10 1.848(7) .
C1 C2 1.170(10) .
C2 C3 1.398(10) .
C3 C3 1.183(14) 3_656
C4 C5 1.522(11) .
C4 C9 1.538(10) .
C5 C6 1.501(12) .
C6 C7 1.497(14) .
C7 C8 1.481(15) .
C8 C9 1.532(12) .
C10 C11 1.517(11) .
C10 C15 1.531(11) .
C11 C12 1.520(12) .
C12 C13 1.489(14) .
C13 C14 1.515(15) .
C14 C15 1.512(13) .
C16 C21 1.520(10) .
C16 C17 1.523(11) .
C17 C18 1.525(12) .
C18 C19 1.489(14) .
C19 C20 1.500(14) .
C20 C21 1.495(11) .
C22 Cl1 1.63(2) .
C22 Cl1 1.78(3) 3_757
C22 C22 1.88(4) 3_757
Cl1 C22 1.78(3) 3_757
